data_7034466
loop_
_publ_author_name
'Okamura, Taka-Aki'
'Furuya, Ryosuke'
'Onitsuka, Kiyotaka'

_publ_section_title
;
 Synthesis and structures of soluble magnesium and zinc carboxylates
 containing intramolecular NHO hydrogen bonds in nonpolar solvents.
;
_journal_issue 16
_journal_name_full 'Dalton transactions (Cambridge, England : 2003)'
_journal_page_first 7512
_journal_page_last 7523
_journal_paper_doi 10.1039/c5dt00053j
_journal_volume 44
_journal_year 2015
_chemical_formula_moiety 'C104 H154 Mg N4 O16'
_chemical_formula_sum 'C104 H154 Mg N4 O16'
_chemical_formula_weight 1740.61
_chemical_name_systematic
; 
[{[(t-BuC6H4)3CCONH](n-BuCONH)C6H3COO}2Mg(EtOH)4]-4(EtOH)
;
_chemical_properties_physical Efflorescent
_space_group_crystal_system monoclinic
_space_group_IT_number 15
_space_group_name_Hall '-C 2yc'
_space_group_name_H-M_alt 'C 1 2/c 1'
_symmetry_space_group_name_Hall '-C 2yc'
_symmetry_space_group_name_H-M 'C 1 2/c 1'
_atom_sites_solution_hydrogens mixed
_audit_creation_date 2014-11-01
_audit_creation_method SHELXL-2014/6
_audit_update_record
;
2015-01-05 deposited with the CCDC.
2015-03-18 downloaded from the CCDC.
;
_cell_angle_alpha 90
_cell_angle_beta 102.064(7)
_cell_angle_gamma 90
_cell_formula_units_Z 4
_cell_length_a 28.1365(10)
_cell_length_b 11.8861(4)
_cell_length_c 31.198(2)
_cell_measurement_reflns_used 23296
_cell_measurement_temperature 200
_cell_measurement_theta_max 27.45
_cell_measurement_theta_min 3.13
_cell_volume 10203.2(9)
_computing_cell_refinement 'RAPID AUTO (Rigaku, 2006)'
_computing_data_collection 'RAPID AUTO (Rigaku, 2006)'
_computing_data_reduction 'RAPID AUTO (Rigaku, 2006)'
_computing_molecular_graphics 'CrystalStructure 4.0 (Rigaku, 2010)'
_computing_publication_material 'CrystalStructure 4.0 (Rigaku, 2010)'
_computing_structure_refinement 'SHELXL-2014/6 (Sheldrick, 2014)'
_computing_structure_solution 'SIR92 (Altomare et al., 1994)'
_diffrn_ambient_temperature 200
_diffrn_detector_area_resol_mean 10.000
_diffrn_measured_fraction_theta_full 0.969
_diffrn_measured_fraction_theta_max 0.997
_diffrn_measurement_device_type 'Rigaku R-AXIS RAPID II'
_diffrn_measurement_method \w
_diffrn_radiation_type MoK\a
_diffrn_radiation_wavelength 0.71075
_diffrn_reflns_av_R_equivalents 0.0664
_diffrn_reflns_av_unetI/netI 0.0567
_diffrn_reflns_Laue_measured_fraction_full 0.969
_diffrn_reflns_Laue_measured_fraction_max 0.997
_diffrn_reflns_limit_h_max 33
_diffrn_reflns_limit_h_min -33
_diffrn_reflns_limit_k_max 14
_diffrn_reflns_limit_k_min -14
_diffrn_reflns_limit_l_max 33
_diffrn_reflns_limit_l_min -37
_diffrn_reflns_number 38531
_diffrn_reflns_point_group_measured_fraction_full 0.969
_diffrn_reflns_point_group_measured_fraction_max 0.997
_diffrn_reflns_theta_full 25.242
_diffrn_reflns_theta_max 25.000
_diffrn_reflns_theta_min 3.129
_diffrn_source
;
 MicroMax-007HF microfocus rotating anode X-ray generator
;
_exptl_absorpt_coefficient_mu 0.081
_exptl_absorpt_correction_T_max 0.9952
_exptl_absorpt_correction_T_min 0.9841
_exptl_absorpt_correction_type multi-scan
_exptl_absorpt_process_details 'ABSCOR (Rigaku, 1995)'
_exptl_crystal_colour colorless
_exptl_crystal_density_diffrn 1.133
_exptl_crystal_density_method 'not measured'
_exptl_crystal_description column
_exptl_crystal_F_000 3784
_exptl_crystal_size_max 0.200
_exptl_crystal_size_mid 0.060
_exptl_crystal_size_min 0.060
_refine_diff_density_max 0.893
_refine_diff_density_min -0.332
_refine_diff_density_rms 0.060
_refine_ls_extinction_method none
_refine_ls_goodness_of_fit_ref 1.021
_refine_ls_hydrogen_treatment mixed
_refine_ls_matrix_type full
_refine_ls_number_parameters 582
_refine_ls_number_reflns 8961
_refine_ls_number_restraints 26
_refine_ls_restrained_S_all 1.032
_refine_ls_R_factor_all 0.1081
_refine_ls_R_factor_gt 0.0756
_refine_ls_shift/su_max 0.000
_refine_ls_shift/su_mean 0.000
_refine_ls_structure_factor_coef Fsqd
_refine_ls_weighting_details 'w=1/[\s^2^(Fo^2^)+(0.1058P)^2^+18.9055P] where P=(Fo^2^+2Fc^2^)/3'
_refine_ls_weighting_scheme calc
_refine_ls_wR_factor_gt 0.1942
_refine_ls_wR_factor_ref 0.2164
_reflns_Friedel_coverage 0.000
_reflns_number_gt 6226
_reflns_number_total 8961
_reflns_threshold_expression 'I > 2\s(I)'
_cod_data_source_file c5dt00053j2.cif
_cod_data_source_block MgL12(EtOH)-4(EtOH)
_cod_depositor_comments 'Adding full bibliography for 7034462--7034467.cif.'
_cod_original_cell_volume 10203.1(9)
_cod_database_code 7034466
_shelx_space_group_comment
;
The symmetry employed for this shelxl refinement is uniquely defined
by the following loop, which should always be used as a source of
symmetry information in preference to the above space-group names.
They are only intended as comments.
;
_shelx_estimated_absorpt_t_min 0.984
_shelx_estimated_absorpt_t_max 0.995
_shelxl_version_number 2014/6

loop_
_space_group_symop_operation_xyz
'x, y, z'
'-x, y, -z+1/2'
'x+1/2, y+1/2, z'
'-x+1/2, y+1/2, -z+1/2'
'-x, -y, -z'
'x, -y, z-1/2'
'-x+1/2, -y+1/2, -z'
'x+1/2, -y+1/2, z-1/2'

loop_
_atom_site_label
_atom_site_type_symbol
_atom_site_fract_x
_atom_site_fract_y
_atom_site_fract_z
_atom_site_U_iso_or_equiv
_atom_site_adp_type
_atom_site_occupancy
_atom_site_site_symmetry_order
_atom_site_calc_flag
_atom_site_refinement_flags_posn
_atom_site_refinement_flags_adp
_atom_site_refinement_flags_occupancy
Mg1 Mg 0.5000 0.31448(12) 0.2500 0.0347(3) Uani 1 2 d S T P
O1 O 0.56055(8) 0.33825(18) 0.47344(7) 0.0431(5) Uani 1 1 d . . .
O2 O 0.40144(10) 0.7606(2) 0.31891(8) 0.0604(7) Uani 1 1 d . . .
O3 O 0.57578(8) 0.3215(2) 0.26814(7) 0.0449(6) Uani 1 1 d . . .
H3 H 0.5839(13) 0.368(3) 0.2883(12) 0.054 Uiso 1 1 d . U .
O4 O 0.50469(9) 0.1899(2) 0.20474(8) 0.0517(6) Uani 1 1 d . . .
H4 H 0.5220(14) 0.193(3) 0.1865(13) 0.062 Uiso 1 1 d . U .
O5 O 0.43914(12) 0.1805(3) 0.35457(10) 0.0729(9) Uani 1 1 d . . .
H5 H 0.4310(18) 0.116(4) 0.3572(16) 0.087 Uiso 1 1 d . U .
O6 O 0.44302(14) 0.9522(3) 0.36383(12) 0.0884(11) Uani 1 1 d . . .
H6 H 0.430(2) 0.888(5) 0.3532(17) 0.106 Uiso 1 1 d . U .
O11 O 0.49856(8) 0.43242(18) 0.29763(6) 0.0406(5) Uani 1 1 d . . .
O12 O 0.57463(7) 0.46295(19) 0.33315(7) 0.0416(5) Uani 1 1 d . . .
N1 N 0.57987(9) 0.4491(2) 0.42079(8) 0.0330(6) Uani 1 1 d D . .
H1 H 0.5967(11) 0.453(3) 0.4022(10) 0.040 Uiso 1 1 d D U .
N2 N 0.44006(10) 0.5940(2) 0.31473(9) 0.0410(6) Uani 1 1 d D . .
H2 H 0.4479(12) 0.547(3) 0.2972(10) 0.041 Uiso 1 1 d D U .
C1 C 0.52981(11) 0.4693(2) 0.33017(9) 0.0344(7) Uani 1 1 d . . .
C11 C 0.51010(11) 0.5208(2) 0.36680(9) 0.0318(6) Uani 1 1 d . . .
C12 C 0.53431(11) 0.5056(2) 0.41072(9) 0.0332(7) Uani 1 1 d . . .
C13 C 0.51427(12) 0.5473(3) 0.44472(10) 0.0381(7) Uani 1 1 d . . .
H7 H 0.5310 0.5375 0.4742 0.046 Uiso 1 1 calc R U .
C14 C 0.47049(12) 0.6026(3) 0.43578(10) 0.0423(8) Uani 1 1 d . . .
H8 H 0.4570 0.6296 0.4593 0.051 Uiso 1 1 calc R U .
C15 C 0.44581(12) 0.6195(3) 0.39312(10) 0.0421(8) Uani 1 1 d . . .
H9 H 0.4156 0.6580 0.3874 0.050 Uiso 1 1 calc R U .
C16 C 0.46551(11) 0.5799(3) 0.35863(10) 0.0359(7) Uani 1 1 d . . .
C17 C 0.59034(10) 0.3692(2) 0.45249(9) 0.0322(7) Uani 1 1 d . . .
C18 C 0.64333(10) 0.3221(2) 0.46439(9) 0.0327(6) Uani 1 1 d . . .
C21 C 0.37375(16) 0.7703(4) 0.22506(14) 0.0686(11) Uani 1 1 d . . .
H12 H 0.3535 0.7533 0.1958 0.082 Uiso 1 1 calc R U .
H13 H 0.3544 0.8194 0.2406 0.082 Uiso 1 1 calc R U .
C22 C 0.41813(18) 0.8339(4) 0.21900(15) 0.0781(13) Uani 1 1 d . . .
H14 H 0.4370 0.8563 0.2482 0.094 Uiso 1 1 calc R U .
H15 H 0.4075 0.9037 0.2024 0.094 Uiso 1 1 calc R U .
C23 C 0.4514(2) 0.7687(5) 0.19516(18) 0.0973(17) Uani 1 1 d . . .
H16 H 0.4793 0.8157 0.1926 0.117 Uiso 1 1 calc R U .
H17 H 0.4629 0.7004 0.2117 0.117 Uiso 1 1 calc R U .
H18 H 0.4334 0.7479 0.1658 0.117 Uiso 1 1 calc R U .
C27 C 0.40936(12) 0.6786(3) 0.29776(11) 0.0436(8) Uani 1 1 d . . .
C28 C 0.38445(13) 0.6612(3) 0.25041(11) 0.0523(9) Uani 1 1 d . . .
H10 H 0.3536 0.6204 0.2493 0.063 Uiso 1 1 calc R U .
H11 H 0.4054 0.6136 0.2360 0.063 Uiso 1 1 calc R U .
C31 C 0.61359(14) 0.3194(4) 0.24383(12) 0.0590(10) Uani 1 1 d . . .
H19 H 0.6364 0.3822 0.2535 0.071 Uiso 1 1 calc R U .
H20 H 0.5993 0.3300 0.2123 0.071 Uiso 1 1 calc R U .
C32 C 0.64047(18) 0.2117(5) 0.25008(18) 0.0949(17) Uani 1 1 d . . .
H21 H 0.6661 0.2126 0.2331 0.114 Uiso 1 1 calc R U .
H22 H 0.6551 0.2017 0.2812 0.114 Uiso 1 1 calc R U .
H23 H 0.6180 0.1495 0.2401 0.114 Uiso 1 1 calc R U .
C41 C 0.47321(14) 0.0953(3) 0.19358(12) 0.0565(10) Uani 1 1 d . . .
H24 H 0.4567 0.0795 0.2180 0.068 Uiso 1 1 calc R U .
H25 H 0.4929 0.0285 0.1896 0.068 Uiso 1 1 calc R U .
C42 C 0.43587(18) 0.1142(4) 0.15276(14) 0.0769(13) Uani 1 1 d . . .
H26 H 0.4152 0.0474 0.1464 0.092 Uiso 1 1 calc R U .
H27 H 0.4159 0.1794 0.1567 0.092 Uiso 1 1 calc R U .
H28 H 0.4520 0.1283 0.1283 0.092 Uiso 1 1 calc R U .
C51 C 0.4570(3) 0.2398(7) 0.3934(2) 0.163(4) Uani 1 1 d D U .
H29 H 0.4865 0.1996 0.4087 0.195 Uiso 1 1 calc R U .
H30 H 0.4680 0.3140 0.3847 0.195 Uiso 1 1 calc R U .
C52 C 0.4290(3) 0.2601(8) 0.4241(3) 0.163(3) Uani 1 1 d D U .
H31 H 0.4481 0.3026 0.4487 0.195 Uiso 1 1 calc R U .
H32 H 0.4002 0.3037 0.4106 0.195 Uiso 1 1 calc R U .
H33 H 0.4188 0.1883 0.4348 0.195 Uiso 1 1 calc R U .
C61 C 0.47741(18) 0.9101(4) 0.39985(16) 0.0821(14) Uani 1 1 d . . .
H34 H 0.5062 0.9601 0.4056 0.099 Uiso 1 1 calc R U .
H35 H 0.4882 0.8346 0.3925 0.099 Uiso 1 1 calc R U .
C62 C 0.4572(3) 0.9026(5) 0.43927(18) 0.113(2) Uani 1 1 d . . .
H36 H 0.4820 0.8732 0.4635 0.136 Uiso 1 1 calc R U .
H37 H 0.4471 0.9776 0.4469 0.136 Uiso 1 1 calc R U .
H38 H 0.4291 0.8521 0.4338 0.136 Uiso 1 1 calc R U .
C111 C 0.67674(10) 0.3741(2) 0.43622(9) 0.0323(6) Uani 1 1 d . . .
C112 C 0.66808(11) 0.3541(3) 0.39108(10) 0.0366(7) Uani 1 1 d . . .
H39 H 0.6416 0.3070 0.3782 0.044 Uiso 1 1 calc R U .
C113 C 0.69669(11) 0.4004(3) 0.36463(10) 0.0405(7) Uani 1 1 d . . .
H40 H 0.6890 0.3856 0.3340 0.049 Uiso 1 1 calc R U .
C114 C 0.73643(11) 0.4681(3) 0.38168(11) 0.0416(8) Uani 1 1 d . . .
C115 C 0.74612(12) 0.4855(3) 0.42678(11) 0.0442(8) Uani 1 1 d . . .
H41 H 0.7736 0.5293 0.4398 0.053 Uiso 1 1 calc R U .
C116 C 0.71698(11) 0.4412(3) 0.45336(10) 0.0384(7) Uani 1 1 d . . .
H42 H 0.7245 0.4568 0.4839 0.046 Uiso 1 1 calc R U .
C117 C 0.76844(13) 0.5228(3) 0.35303(12) 0.0499(9) Uani 1 1 d . . .
C118 C 0.7553(2) 0.4839(6) 0.30555(17) 0.113(2) Uani 1 1 d . . .
H43 H 0.7588 0.4020 0.3043 0.135 Uiso 1 1 calc R U .
H44 H 0.7216 0.5049 0.2929 0.135 Uiso 1 1 calc R U .
H45 H 0.7770 0.5198 0.2889 0.135 Uiso 1 1 calc R U .
C119 C 0.7629(3) 0.6460(5) 0.3539(3) 0.154(3) Uani 1 1 d . U .
H46 H 0.7286 0.6659 0.3434 0.184 Uiso 1 1 calc R U .
H47 H 0.7740 0.6733 0.3840 0.184 Uiso 1 1 calc R U .
H48 H 0.7824 0.6808 0.3349 0.184 Uiso 1 1 calc R U .
C120 C 0.82081(18) 0.4857(6) 0.3689(2) 0.110(2) Uani 1 1 d . . .
H49 H 0.8227 0.4034 0.3678 0.132 Uiso 1 1 calc R U .
H50 H 0.8410 0.5186 0.3501 0.132 Uiso 1 1 calc R U .
H51 H 0.8325 0.5111 0.3992 0.132 Uiso 1 1 calc R U .
C121 C 0.64304(10) 0.1924(2) 0.45956(9) 0.0326(6) Uani 1 1 d . . .
C122 C 0.68248(11) 0.1370(3) 0.44950(10) 0.0412(8) Uani 1 1 d . . .
H52 H 0.7088 0.1800 0.4434 0.049 Uiso 1 1 calc R U .
C123 C 0.68493(12) 0.0203(3) 0.44799(11) 0.0430(8) Uani 1 1 d . . .
H53 H 0.7129 -0.0139 0.4410 0.052 Uiso 1 1 calc R U .
C124 C 0.64785(12) -0.0475(3) 0.45637(10) 0.0390(7) Uani 1 1 d . . .
C125 C 0.60853(13) 0.0085(3) 0.46704(12) 0.0497(9) Uani 1 1 d . . .
H54 H 0.5824 -0.0345 0.4734 0.060 Uiso 1 1 calc R U .
C126 C 0.60614(13) 0.1246(3) 0.46869(12) 0.0474(8) Uani 1 1 d . . .
H55 H 0.5785 0.1589 0.4763 0.057 Uiso 1 1 calc R U .
C127 C 0.65087(13) -0.1765(3) 0.45517(12) 0.0482(8) Uani 1 1 d . . .
C128 C 0.6784(3) -0.2175(4) 0.4213(2) 0.119(2) Uani 1 1 d . U .
H56 H 0.7101 -0.1799 0.4258 0.143 Uiso 1 1 calc R U .
H57 H 0.6833 -0.2990 0.4242 0.143 Uiso 1 1 calc R U .
H58 H 0.6597 -0.2001 0.3918 0.143 Uiso 1 1 calc R U .
C129 C 0.60225(18) -0.2331(4) 0.4487(2) 0.0964(17) Uani 1 1 d . . .
H59 H 0.5849 -0.2059 0.4708 0.116 Uiso 1 1 calc R U .
H60 H 0.5833 -0.2158 0.4194 0.116 Uiso 1 1 calc R U .
H61 H 0.6068 -0.3147 0.4518 0.116 Uiso 1 1 calc R U .
C130 C 0.6805(2) -0.2171(4) 0.49945(19) 0.111(2) Uani 1 1 d . . .
H62 H 0.7127 -0.1819 0.5050 0.133 Uiso 1 1 calc R U .
H63 H 0.6636 -0.1961 0.5228 0.133 Uiso 1 1 calc R U .
H64 H 0.6840 -0.2990 0.4989 0.133 Uiso 1 1 calc R U .
C131 C 0.66106(10) 0.3547(2) 0.51328(9) 0.0326(6) Uani 1 1 d . . .
C132 C 0.68489(11) 0.2799(3) 0.54431(9) 0.0376(7) Uani 1 1 d . . .
H65 H 0.6898 0.2047 0.5360 0.045 Uiso 1 1 calc R U .
C133 C 0.70182(12) 0.3127(3) 0.58749(10) 0.0406(7) Uani 1 1 d . . .
H66 H 0.7182 0.2589 0.6079 0.049 Uiso 1 1 calc R U .
C134 C 0.69580(11) 0.4212(3) 0.60210(10) 0.0363(7) Uani 1 1 d . . .
C135 C 0.67167(13) 0.4957(3) 0.57061(10) 0.0456(8) Uani 1 1 d . . .
H67 H 0.6667 0.5711 0.5788 0.055 Uiso 1 1 calc R U .
C136 C 0.65466(13) 0.4628(3) 0.52760(10) 0.0436(8) Uani 1 1 d . . .
H68 H 0.6380 0.5162 0.5072 0.052 Uiso 1 1 calc R U .
C137 C 0.71556(12) 0.4574(3) 0.64979(10) 0.0445(8) Uani 1 1 d . . .
C138 C 0.72249(17) 0.3557(4) 0.68083(12) 0.0695(12) Uani 1 1 d . . .
H69 H 0.6913 0.3171 0.6788 0.083 Uiso 1 1 calc R U .
H70 H 0.7460 0.3037 0.6725 0.083 Uiso 1 1 calc R U .
H71 H 0.7345 0.3814 0.7110 0.083 Uiso 1 1 calc R U .
C139 C 0.76382(17) 0.5161(5) 0.65322(15) 0.0903(17) Uani 1 1 d . . .
H72 H 0.7597 0.5812 0.6335 0.108 Uiso 1 1 calc R U .
H73 H 0.7758 0.5415 0.6834 0.108 Uiso 1 1 calc R U .
H74 H 0.7873 0.4638 0.6450 0.108 Uiso 1 1 calc R U .
C140 C 0.67935(16) 0.5362(4) 0.66590(13) 0.0678(11) Uani 1 1 d . . .
H75 H 0.6482 0.4975 0.6636 0.081 Uiso 1 1 calc R U .
H76 H 0.6923 0.5568 0.6965 0.081 Uiso 1 1 calc R U .
H77 H 0.6746 0.6043 0.6478 0.081 Uiso 1 1 calc R U .

loop_
_atom_site_aniso_label
_atom_site_aniso_U_11
_atom_site_aniso_U_22
_atom_site_aniso_U_33
_atom_site_aniso_U_23
_atom_site_aniso_U_13
_atom_site_aniso_U_12
Mg1 0.0382(8) 0.0374(8) 0.0291(7) 0.000 0.0085(6) 0.000
O1 0.0442(12) 0.0454(13) 0.0441(12) 0.0098(10) 0.0187(11) 0.0057(10)
O2 0.0694(17) 0.0485(15) 0.0587(16) 0.0005(12) 0.0028(13) 0.0197(13)
O3 0.0411(12) 0.0566(15) 0.0388(13) -0.0083(11) 0.0127(10) 0.0037(11)
O4 0.0620(16) 0.0486(14) 0.0483(14) -0.0126(11) 0.0202(12) -0.0087(12)
O5 0.099(2) 0.0663(19) 0.0593(17) 0.0057(16) 0.0308(16) -0.0045(18)
O6 0.104(3) 0.059(2) 0.089(2) 0.0087(17) -0.009(2) -0.0146(18)
O11 0.0424(12) 0.0469(13) 0.0310(11) -0.0067(9) 0.0041(10) 0.0050(10)
O12 0.0372(12) 0.0558(14) 0.0328(11) -0.0021(10) 0.0099(9) 0.0026(10)
N1 0.0361(14) 0.0369(14) 0.0277(12) 0.0012(11) 0.0111(11) 0.0036(11)
N2 0.0410(15) 0.0429(16) 0.0378(15) -0.0012(12) 0.0051(12) 0.0078(12)
C1 0.0415(18) 0.0341(17) 0.0285(15) 0.0048(12) 0.0094(14) 0.0043(13)
C11 0.0391(16) 0.0292(15) 0.0288(14) -0.0005(12) 0.0107(13) -0.0012(12)
C12 0.0402(17) 0.0285(15) 0.0325(15) 0.0020(12) 0.0111(13) -0.0001(13)
C13 0.0494(19) 0.0364(17) 0.0294(15) 0.0011(13) 0.0104(14) 0.0034(14)
C14 0.054(2) 0.0398(18) 0.0380(17) -0.0023(14) 0.0216(16) 0.0066(15)
C15 0.0465(18) 0.0390(18) 0.0432(18) 0.0041(14) 0.0151(15) 0.0115(15)
C16 0.0397(17) 0.0345(17) 0.0333(16) 0.0027(13) 0.0071(13) 0.0010(13)
C17 0.0370(16) 0.0325(16) 0.0274(15) -0.0028(12) 0.0074(13) -0.0023(13)
C18 0.0369(16) 0.0325(16) 0.0287(15) 0.0018(12) 0.0071(12) -0.0009(13)
C21 0.072(3) 0.066(3) 0.060(2) 0.016(2) -0.003(2) 0.014(2)
C22 0.103(4) 0.058(3) 0.072(3) 0.016(2) 0.015(3) -0.003(3)
C23 0.118(4) 0.087(4) 0.098(4) -0.007(3) 0.048(3) -0.023(3)
C27 0.0393(18) 0.0423(19) 0.0478(19) 0.0050(16) 0.0062(15) 0.0047(15)
C28 0.051(2) 0.055(2) 0.046(2) 0.0087(17) -0.0011(16) 0.0026(17)
C31 0.053(2) 0.079(3) 0.049(2) -0.0096(19) 0.0207(18) -0.001(2)
C32 0.072(3) 0.113(4) 0.100(4) -0.020(3) 0.020(3) 0.037(3)
C41 0.067(2) 0.044(2) 0.056(2) -0.0070(17) 0.0062(19) -0.0047(18)
C42 0.087(3) 0.074(3) 0.062(3) -0.011(2) -0.004(2) -0.003(2)
C51 0.275(10) 0.137(6) 0.102(5) -0.043(4) 0.099(6) -0.078(7)
C52 0.173(8) 0.177(8) 0.155(7) -0.057(6) 0.071(6) 0.007(6)
C61 0.082(3) 0.072(3) 0.091(3) 0.011(3) 0.013(3) -0.008(2)
C62 0.198(7) 0.065(3) 0.092(4) 0.006(3) 0.064(4) 0.011(4)
C111 0.0339(15) 0.0301(15) 0.0331(15) 0.0039(12) 0.0076(13) 0.0027(12)
C112 0.0322(16) 0.0434(18) 0.0344(16) -0.0016(13) 0.0072(13) -0.0010(13)
C113 0.0391(17) 0.050(2) 0.0332(16) 0.0057(14) 0.0098(14) 0.0043(15)
C114 0.0383(17) 0.0415(18) 0.0477(19) 0.0114(15) 0.0148(15) 0.0052(14)
C115 0.0430(18) 0.0373(18) 0.053(2) 0.0029(15) 0.0106(16) -0.0073(14)
C116 0.0416(17) 0.0353(17) 0.0373(16) -0.0006(13) 0.0061(14) -0.0041(14)
C117 0.047(2) 0.049(2) 0.059(2) 0.0135(17) 0.0227(17) -0.0011(16)
C118 0.137(5) 0.132(5) 0.088(4) 0.009(3) 0.065(4) -0.042(4)
C119 0.216(8) 0.062(3) 0.240(8) 0.050(4) 0.179(7) 0.021(4)
C120 0.072(3) 0.137(5) 0.132(5) 0.036(4) 0.049(3) -0.005(3)
C121 0.0365(16) 0.0328(16) 0.0272(14) -0.0007(12) 0.0037(12) -0.0009(13)
C122 0.0398(17) 0.0369(18) 0.0486(19) -0.0045(14) 0.0129(15) -0.0058(14)
C123 0.0445(19) 0.0349(18) 0.0517(19) -0.0052(15) 0.0147(16) 0.0006(14)
C124 0.0463(18) 0.0334(17) 0.0350(16) -0.0020(13) 0.0034(14) -0.0038(14)
C125 0.050(2) 0.0387(19) 0.065(2) 0.0043(16) 0.0238(18) -0.0053(15)
C126 0.0479(19) 0.0401(19) 0.059(2) 0.0011(16) 0.0226(17) -0.0008(15)
C127 0.056(2) 0.0339(18) 0.054(2) -0.0025(15) 0.0102(17) -0.0028(15)
C128 0.199(7) 0.040(3) 0.149(5) -0.016(3) 0.106(5) -0.007(3)
C129 0.077(3) 0.046(3) 0.161(5) -0.013(3) 0.013(3) -0.009(2)
C130 0.145(5) 0.042(3) 0.120(5) 0.012(3) -0.030(4) -0.004(3)
C131 0.0352(15) 0.0323(16) 0.0311(15) 0.0001(12) 0.0091(13) -0.0040(13)
C132 0.0462(18) 0.0322(16) 0.0335(16) -0.0010(13) 0.0064(14) 0.0058(14)
C133 0.0479(18) 0.0390(18) 0.0328(16) 0.0034(13) 0.0039(14) 0.0048(14)
C134 0.0369(16) 0.0401(18) 0.0322(15) -0.0018(13) 0.0079(13) -0.0028(14)
C135 0.062(2) 0.0319(17) 0.0406(18) -0.0055(14) 0.0052(16) 0.0020(15)
C136 0.057(2) 0.0355(18) 0.0352(17) 0.0016(14) 0.0028(15) 0.0041(15)
C137 0.0470(19) 0.053(2) 0.0326(16) -0.0080(15) 0.0061(14) -0.0046(16)
C138 0.092(3) 0.076(3) 0.0356(19) -0.0008(18) 0.001(2) -0.001(2)
C139 0.078(3) 0.133(5) 0.061(3) -0.032(3) 0.017(2) -0.045(3)
C140 0.084(3) 0.073(3) 0.046(2) -0.016(2) 0.015(2) 0.005(2)

loop_
_atom_type_symbol
_atom_type_description
_atom_type_scat_dispersion_real
_atom_type_scat_dispersion_imag
_atom_type_scat_source
C C 0.0033 0.0016 'International Tables Vol C Tables 4.2.6.8 and 6.1.1.4'
H H 0.0000 0.0000 'International Tables Vol C Tables 4.2.6.8 and 6.1.1.4'
Mg Mg 0.0486 0.0363 'International Tables Vol C Tables 4.2.6.8 and 6.1.1.4'
N N 0.0061 0.0033 'International Tables Vol C Tables 4.2.6.8 and 6.1.1.4'
O O 0.0106 0.0060 'International Tables Vol C Tables 4.2.6.8 and 6.1.1.4'

loop_
_geom_angle_atom_site_label_1
_geom_angle_atom_site_label_2
_geom_angle_atom_site_label_3
_geom_angle
_geom_angle_site_symmetry_1
_geom_angle_site_symmetry_3
O11 Mg1 O11 93.68(13) . 2_655
O11 Mg1 O4 176.38(10) . .
O11 Mg1 O4 88.92(9) 2_655 .
O11 Mg1 O4 88.92(9) . 2_655
O11 Mg1 O4 176.38(10) 2_655 2_655
O4 Mg1 O4 88.59(15) . 2_655
O11 Mg1 O3 87.12(9) . .
O11 Mg1 O3 89.73(9) 2_655 .
O4 Mg1 O3 90.38(10) . .
O4 Mg1 O3 92.92(10) 2_655 .
O11 Mg1 O3 89.73(9) . 2_655
O11 Mg1 O3 87.12(9) 2_655 2_655
O4 Mg1 O3 92.92(10) . 2_655
O4 Mg1 O3 90.38(10) 2_655 2_655
O3 Mg1 O3 175.39(16) . 2_655
C31 O3 Mg1 133.3(2) . .
C31 O3 H3 107(3) . .
Mg1 O3 H3 110(3) . .
C41 O4 Mg1 127.2(2) . .
C41 O4 H4 107(3) . .
Mg1 O4 H4 125(3) . .
C51 O5 H5 117(4) . .
C61 O6 H6 99(4) . .
C1 O11 Mg1 134.28(19) . .
C17 N1 C12 122.6(2) . .
C17 N1 H1 119(2) . .
C12 N1 H1 116(2) . .
C27 N2 C16 128.0(3) . .
C27 N2 H2 118(2) . .
C16 N2 H2 114(2) . .
O12 C1 O11 123.9(3) . .
O12 C1 C11 119.8(3) . .
O11 C1 C11 116.3(3) . .
C12 C11 C16 118.0(3) . .
C12 C11 C1 120.5(3) . .
C16 C11 C1 121.4(3) . .
C13 C12 C11 120.3(3) . .
C13 C12 N1 119.3(3) . .
C11 C12 N1 120.4(2) . .
C14 C13 C12 120.3(3) . .
C14 C13 H7 119.8 . .
C12 C13 H7 119.8 . .
C13 C14 C15 121.0(3) . .
C13 C14 H8 119.5 . .
C15 C14 H8 119.5 . .
C14 C15 C16 119.7(3) . .
C14 C15 H9 120.2 . .
C16 C15 H9 120.2 . .
C15 C16 C11 120.7(3) . .
C15 C16 N2 120.3(3) . .
C11 C16 N2 118.9(3) . .
O1 C17 N1 122.1(3) . .
O1 C17 C18 119.4(3) . .
N1 C17 C18 118.3(2) . .
C111 C18 C121 109.6(2) . .
C111 C18 C131 110.5(2) . .
C121 C18 C131 109.8(2) . .
C111 C18 C17 112.6(2) . .
C121 C18 C17 110.4(2) . .
C131 C18 C17 103.8(2) . .
C22 C21 C28 114.6(3) . .
C22 C21 H12 108.6 . .
C28 C21 H12 108.6 . .
C22 C21 H13 108.6 . .
C28 C21 H13 108.6 . .
H12 C21 H13 107.6 . .
C21 C22 C23 114.6(4) . .
C21 C22 H14 108.6 . .
C23 C22 H14 108.6 . .
C21 C22 H15 108.6 . .
C23 C22 H15 108.6 . .
H14 C22 H15 107.6 . .
C22 C23 H16 109.5 . .
C22 C23 H17 109.5 . .
H16 C23 H17 109.5 . .
C22 C23 H18 109.5 . .
H16 C23 H18 109.5 . .
H17 C23 H18 109.5 . .
O2 C27 N2 123.5(3) . .
O2 C27 C28 122.5(3) . .
N2 C27 C28 114.0(3) . .
C27 C28 C21 113.2(3) . .
C27 C28 H10 108.9 . .
C21 C28 H10 108.9 . .
C27 C28 H11 108.9 . .
C21 C28 H11 108.9 . .
H10 C28 H11 107.8 . .
O3 C31 C32 111.2(4) . .
O3 C31 H19 109.4 . .
C32 C31 H19 109.4 . .
O3 C31 H20 109.4 . .
C32 C31 H20 109.4 . .
H19 C31 H20 108.0 . .
C31 C32 H21 109.5 . .
C31 C32 H22 109.5 . .
H21 C32 H22 109.5 . .
C31 C32 H23 109.5 . .
H21 C32 H23 109.5 . .
H22 C32 H23 109.5 . .
O4 C41 C42 112.4(3) . .
O4 C41 H24 109.1 . .
C42 C41 H24 109.1 . .
O4 C41 H25 109.1 . .
C42 C41 H25 109.1 . .
H24 C41 H25 107.9 . .
C41 C42 H26 109.5 . .
C41 C42 H27 109.5 . .
H26 C42 H27 109.5 . .
C41 C42 H28 109.5 . .
H26 C42 H28 109.5 . .
H27 C42 H28 109.5 . .
C52 C51 O5 122.1(7) . .
C52 C51 H29 106.8 . .
O5 C51 H29 106.8 . .
C52 C51 H30 106.8 . .
O5 C51 H30 106.8 . .
H29 C51 H30 106.6 . .
C51 C52 H31 109.5 . .
C51 C52 H32 109.5 . .
H31 C52 H32 109.5 . .
C51 C52 H33 109.5 . .
H31 C52 H33 109.5 . .
H32 C52 H33 109.5 . .
O6 C61 C62 111.7(5) . .
O6 C61 H34 109.3 . .
C62 C61 H34 109.3 . .
O6 C61 H35 109.3 . .
C62 C61 H35 109.3 . .
H34 C61 H35 107.9 . .
C61 C62 H36 109.5 . .
C61 C62 H37 109.5 . .
H36 C62 H37 109.5 . .
C61 C62 H38 109.5 . .
H36 C62 H38 109.5 . .
H37 C62 H38 109.5 . .
C116 C111 C112 116.1(3) . .
C116 C111 C18 123.5(3) . .
C112 C111 C18 120.4(3) . .
C113 C112 C111 122.2(3) . .
C113 C112 H39 118.9 . .
C111 C112 H39 118.9 . .
C112 C113 C114 121.6(3) . .
C112 C113 H40 119.2 . .
C114 C113 H40 119.2 . .
C113 C114 C115 116.4(3) . .
C113 C114 C117 122.9(3) . .
C115 C114 C117 120.6(3) . .
C116 C115 C114 122.2(3) . .
C116 C115 H41 118.9 . .
C114 C115 H41 118.9 . .
C115 C116 C111 121.4(3) . .
C115 C116 H42 119.3 . .
C111 C116 H42 119.3 . .
C119 C117 C120 112.4(5) . .
C119 C117 C118 108.4(5) . .
C120 C117 C118 104.6(4) . .
C119 C117 C114 109.4(3) . .
C120 C117 C114 109.5(3) . .
C118 C117 C114 112.6(3) . .
C117 C118 H43 109.5 . .
C117 C118 H44 109.5 . .
H43 C118 H44 109.5 . .
C117 C118 H45 109.5 . .
H43 C118 H45 109.5 . .
H44 C118 H45 109.5 . .
C117 C119 H46 109.5 . .
C117 C119 H47 109.5 . .
H46 C119 H47 109.5 . .
C117 C119 H48 109.5 . .
H46 C119 H48 109.5 . .
H47 C119 H48 109.5 . .
C117 C120 H49 109.5 . .
C117 C120 H50 109.5 . .
H49 C120 H50 109.5 . .
C117 C120 H51 109.5 . .
H49 C120 H51 109.5 . .
H50 C120 H51 109.5 . .
C122 C121 C126 116.1(3) . .
C122 C121 C18 120.5(3) . .
C126 C121 C18 123.1(3) . .
C121 C122 C123 122.1(3) . .
C121 C122 H52 119.0 . .
C123 C122 H52 119.0 . .
C124 C123 C122 122.0(3) . .
C124 C123 H53 119.0 . .
C122 C123 H53 119.0 . .
C123 C124 C125 115.8(3) . .
C123 C124 C127 121.9(3) . .
C125 C124 C127 122.3(3) . .
C126 C125 C124 122.3(3) . .
C126 C125 H54 118.9 . .
C124 C125 H54 118.9 . .
C125 C126 C121 121.8(3) . .
C125 C126 H55 119.1 . .
C121 C126 H55 119.1 . .
C129 C127 C128 110.3(4) . .
C129 C127 C130 106.7(4) . .
C128 C127 C130 105.5(5) . .
C129 C127 C124 113.4(3) . .
C128 C127 C124 112.1(3) . .
C130 C127 C124 108.3(3) . .
C127 C128 H56 109.5 . .
C127 C128 H57 109.5 . .
H56 C128 H57 109.5 . .
C127 C128 H58 109.5 . .
H56 C128 H58 109.5 . .
H57 C128 H58 109.5 . .
C127 C129 H59 109.5 . .
C127 C129 H60 109.5 . .
H59 C129 H60 109.5 . .
C127 C129 H61 109.5 . .
H59 C129 H61 109.5 . .
H60 C129 H61 109.5 . .
C127 C130 H62 109.5 . .
C127 C130 H63 109.5 . .
H62 C130 H63 109.5 . .
C127 C130 H64 109.5 . .
H62 C130 H64 109.5 . .
H63 C130 H64 109.5 . .
C132 C131 C136 116.6(3) . .
C132 C131 C18 122.5(3) . .
C136 C131 C18 120.8(3) . .
C131 C132 C133 121.2(3) . .
C131 C132 H65 119.4 . .
C133 C132 H65 119.4 . .
C132 C133 C134 122.6(3) . .
C132 C133 H66 118.7 . .
C134 C133 H66 118.7 . .
C133 C134 C135 115.7(3) . .
C133 C134 C137 122.2(3) . .
C135 C134 C137 122.0(3) . .
C136 C135 C134 121.6(3) . .
C136 C135 H67 119.2 . .
C134 C135 H67 119.2 . .
C135 C136 C131 122.2(3) . .
C135 C136 H68 118.9 . .
C131 C136 H68 118.9 . .
C139 C137 C138 109.0(4) . .
C139 C137 C134 109.6(3) . .
C138 C137 C134 111.3(3) . .
C139 C137 C140 109.9(4) . .
C138 C137 C140 106.1(3) . .
C134 C137 C140 110.8(3) . .
C137 C138 H69 109.5 . .
C137 C138 H70 109.5 . .
H69 C138 H70 109.5 . .
C137 C138 H71 109.5 . .
H69 C138 H71 109.5 . .
H70 C138 H71 109.5 . .
C137 C139 H72 109.5 . .
C137 C139 H73 109.5 . .
H72 C139 H73 109.5 . .
C137 C139 H74 109.5 . .
H72 C139 H74 109.5 . .
H73 C139 H74 109.5 . .
C137 C140 H75 109.5 . .
C137 C140 H76 109.5 . .
H75 C140 H76 109.5 . .
C137 C140 H77 109.5 . .
H75 C140 H77 109.5 . .
H76 C140 H77 109.5 . .

loop_
_geom_bond_atom_site_label_1
_geom_bond_atom_site_label_2
_geom_bond_distance
_geom_bond_site_symmetry_2
Mg1 O11 2.049(2) .
Mg1 O11 2.049(2) 2_655
Mg1 O4 2.070(3) .
Mg1 O4 2.070(3) 2_655
Mg1 O3 2.090(2) .
Mg1 O3 2.090(2) 2_655
O1 C17 1.222(3) .
O2 C27 1.223(4) .
O3 C31 1.430(4) .
O3 H3 0.83(4) .
O4 C41 1.429(4) .
O4 H4 0.82(4) .
O5 C51 1.400(7) .
O5 H5 0.81(5) .
O6 C61 1.413(6) .
O6 H6 0.87(6) .
O11 C1 1.274(4) .
O12 C1 1.247(4) .
N1 C17 1.358(4) .
N1 C12 1.423(4) .
N1 H1 0.82(3) .
N2 C27 1.359(4) .
N2 C16 1.417(4) .
N2 H2 0.84(3) .
C1 C11 1.501(4) .
C11 C12 1.409(4) .
C11 C16 1.414(4) .
C12 C13 1.393(4) .
C13 C14 1.372(4) .
C13 H7 0.9500 .
C14 C15 1.381(4) .
C14 H8 0.9500 .
C15 C16 1.391(4) .
C15 H9 0.9500 .
C17 C18 1.564(4) .
C18 C111 1.544(4) .
C18 C121 1.549(4) .
C18 C131 1.551(4) .
C21 C22 1.505(6) .
C21 C28 1.516(5) .
C21 H12 0.9900 .
C21 H13 0.9900 .
C22 C23 1.524(7) .
C22 H14 0.9900 .
C22 H15 0.9900 .
C23 H16 0.9800 .
C23 H17 0.9800 .
C23 H18 0.9800 .
C27 C28 1.511(5) .
C28 H10 0.9900 .
C28 H11 0.9900 .
C31 C32 1.479(6) .
C31 H19 0.9900 .
C31 H20 0.9900 .
C32 H21 0.9800 .
C32 H22 0.9800 .
C32 H23 0.9800 .
C41 C42 1.489(5) .
C41 H24 0.9900 .
C41 H25 0.9900 .
C42 H26 0.9800 .
C42 H27 0.9800 .
C42 H28 0.9800 .
C51 C52 1.385(6) .
C51 H29 0.9900 .
C51 H30 0.9900 .
C52 H31 0.9800 .
C52 H32 0.9800 .
C52 H33 0.9800 .
C61 C62 1.461(7) .
C61 H34 0.9900 .
C61 H35 0.9900 .
C62 H36 0.9800 .
C62 H37 0.9800 .
C62 H38 0.9800 .
C111 C116 1.397(4) .
C111 C112 1.398(4) .
C112 C113 1.382(4) .
C112 H39 0.9500 .
C113 C114 1.390(5) .
C113 H40 0.9500 .
C114 C115 1.391(5) .
C114 C117 1.540(4) .
C115 C116 1.386(4) .
C115 H41 0.9500 .
C116 H42 0.9500 .
C117 C119 1.474(6) .
C117 C120 1.519(6) .
C117 C118 1.522(6) .
C118 H43 0.9800 .
C118 H44 0.9800 .
C118 H45 0.9800 .
C119 H46 0.9800 .
C119 H47 0.9800 .
C119 H48 0.9800 .
C120 H49 0.9800 .
C120 H50 0.9800 .
C120 H51 0.9800 .
C121 C122 1.382(4) .
C121 C126 1.390(4) .
C122 C123 1.389(4) .
C122 H52 0.9500 .
C123 C124 1.386(4) .
C123 H53 0.9500 .
C124 C125 1.390(5) .
C124 C127 1.537(4) .
C125 C126 1.383(5) .
C125 H54 0.9500 .
C126 H55 0.9500 .
C127 C129 1.500(6) .
C127 C128 1.517(6) .
C127 C130 1.534(6) .
C128 H56 0.9800 .
C128 H57 0.9800 .
C128 H58 0.9800 .
C129 H59 0.9800 .
C129 H60 0.9800 .
C129 H61 0.9800 .
C130 H62 0.9800 .
C130 H63 0.9800 .
C130 H64 0.9800 .
C131 C132 1.380(4) .
C131 C136 1.385(4) .
C132 C133 1.388(4) .
C132 H65 0.9500 .
C133 C134 1.389(4) .
C133 H66 0.9500 .
C134 C135 1.390(5) .
C134 C137 1.537(4) .
C135 C136 1.383(4) .
C135 H67 0.9500 .
C136 H68 0.9500 .
C137 C139 1.511(5) .
C137 C138 1.535(5) .
C137 C140 1.543(5) .
C138 H69 0.9800 .
C138 H70 0.9800 .
C138 H71 0.9800 .
C139 H72 0.9800 .
C139 H73 0.9800 .
C139 H74 0.9800 .
C140 H75 0.9800 .
C140 H76 0.9800 .
C140 H77 0.9800 .

loop_
_geom_torsion_atom_site_label_1
_geom_torsion_atom_site_label_2
_geom_torsion_atom_site_label_3
_geom_torsion_atom_site_label_4
_geom_torsion
Mg1 O11 C1 O12 22.5(5)
Mg1 O11 C1 C11 -156.3(2)
O12 C1 C11 C12 -35.6(4)
O11 C1 C11 C12 143.3(3)
O12 C1 C11 C16 148.3(3)
O11 C1 C11 C16 -32.8(4)
C16 C11 C12 C13 0.4(4)
C1 C11 C12 C13 -175.8(3)
C16 C11 C12 N1 -178.5(3)
C1 C11 C12 N1 5.2(4)
C17 N1 C12 C13 46.2(4)
C17 N1 C12 C11 -134.9(3)
C11 C12 C13 C14 0.7(5)
N1 C12 C13 C14 179.7(3)
C12 C13 C14 C15 -1.0(5)
C13 C14 C15 C16 0.1(5)
C14 C15 C16 C11 1.1(5)
C14 C15 C16 N2 178.4(3)
C12 C11 C16 C15 -1.3(4)
C1 C11 C16 C15 174.9(3)
C12 C11 C16 N2 -178.7(3)
C1 C11 C16 N2 -2.5(4)
C27 N2 C16 C15 30.8(5)
C27 N2 C16 C11 -151.8(3)
C12 N1 C17 O1 2.4(4)
C12 N1 C17 C18 -173.4(2)
O1 C17 C18 C111 -177.3(3)
N1 C17 C18 C111 -1.4(4)
O1 C17 C18 C121 59.9(3)
N1 C17 C18 C121 -124.2(3)
O1 C17 C18 C131 -57.7(3)
N1 C17 C18 C131 118.2(3)
C28 C21 C22 C23 58.8(5)
C16 N2 C27 O2 4.3(5)
C16 N2 C27 C28 -174.1(3)
O2 C27 C28 C21 33.0(5)
N2 C27 C28 C21 -148.6(3)
C22 C21 C28 C27 66.2(5)
Mg1 O3 C31 C32 -108.7(4)
Mg1 O4 C41 C42 98.7(4)
C121 C18 C111 C116 -121.3(3)
C131 C18 C111 C116 -0.2(4)
C17 C18 C111 C116 115.4(3)
C121 C18 C111 C112 57.8(3)
C131 C18 C111 C112 178.9(3)
C17 C18 C111 C112 -65.5(3)
C116 C111 C112 C113 -1.8(4)
C18 C111 C112 C113 179.0(3)
C111 C112 C113 C114 1.3(5)
C112 C113 C114 C115 0.7(5)
C112 C113 C114 C117 -178.8(3)
C113 C114 C115 C116 -2.0(5)
C117 C114 C115 C116 177.5(3)
C114 C115 C116 C111 1.5(5)
C112 C111 C116 C115 0.5(4)
C18 C111 C116 C115 179.6(3)
C113 C114 C117 C119 114.0(5)
C115 C114 C117 C119 -65.5(6)
C113 C114 C117 C120 -122.4(4)
C115 C114 C117 C120 58.2(5)
C113 C114 C117 C118 -6.6(5)
C115 C114 C117 C118 174.0(4)
C111 C18 C121 C122 27.2(4)
C131 C18 C121 C122 -94.4(3)
C17 C18 C121 C122 151.8(3)
C111 C18 C121 C126 -158.7(3)
C131 C18 C121 C126 79.7(4)
C17 C18 C121 C126 -34.1(4)
C126 C121 C122 C123 0.8(5)
C18 C121 C122 C123 175.3(3)
C121 C122 C123 C124 0.2(5)
C122 C123 C124 C125 -1.0(5)
C122 C123 C124 C127 -179.3(3)
C123 C124 C125 C126 0.8(5)
C127 C124 C125 C126 179.1(3)
C124 C125 C126 C121 0.2(6)
C122 C121 C126 C125 -1.0(5)
C18 C121 C126 C125 -175.4(3)
C123 C124 C127 C129 -159.0(4)
C125 C124 C127 C129 22.8(5)
C123 C124 C127 C128 -33.2(5)
C125 C124 C127 C128 148.6(4)
C123 C124 C127 C130 82.8(5)
C125 C124 C127 C130 -95.4(5)
C111 C18 C131 C132 -105.0(3)
C121 C18 C131 C132 16.0(4)
C17 C18 C131 C132 134.0(3)
C111 C18 C131 C136 73.2(3)
C121 C18 C131 C136 -165.8(3)
C17 C18 C131 C136 -47.8(3)
C136 C131 C132 C133 -0.6(4)
C18 C131 C132 C133 177.7(3)
C131 C132 C133 C134 0.3(5)
C132 C133 C134 C135 -0.1(5)
C132 C133 C134 C137 -178.8(3)
C133 C134 C135 C136 0.4(5)
C137 C134 C135 C136 179.0(3)
C134 C135 C136 C131 -0.7(5)
C132 C131 C136 C135 0.8(5)
C18 C131 C136 C135 -177.5(3)
C133 C134 C137 C139 97.5(4)
C135 C134 C137 C139 -81.1(4)
C133 C134 C137 C138 -23.2(4)
C135 C134 C137 C138 158.3(3)
C133 C134 C137 C140 -141.0(3)
C135 C134 C137 C140 40.4(4)
